data_7062192
loop_
_publ_author_name
'Hulushe, Siya T.'
'Malan, Frederick P.'
'Hosten, Eric C.'
'Lobb, Kevin A.'
'Khanye, Setshaba D.'
'Watkins, Gareth M.'

_publ_section_title
;
 Photo-and thermoresponsive N-salicylideneaniline derivatives: solid-state
 studies and structural aspects
;
_journal_issue 43
_journal_name_full 'New Journal of Chemistry'
_journal_page_first 20940
_journal_page_last 20950
_journal_paper_doi 10.1039/D1NJ03056F
_journal_volume 46
_journal_year 2022
_chemical_formula_moiety 'C13 H10 N2 O4'
_chemical_formula_sum 'C13 H10 N2 O4'
_chemical_formula_weight 258.23
_space_group_crystal_system monoclinic
_space_group_IT_number 14
_space_group_name_Hall '-P 2yn'
_space_group_name_H-M_alt 'P 1 21/n 1'
_atom_sites_solution_hydrogens mixed
_audit_creation_date 2021-02-28
_audit_creation_method SHELXL-2018/3
_audit_update_record
;
2021-03-25 deposited with the CCDC.	2022-10-24 downloaded from the CCDC.
;
_cell_angle_alpha 90
_cell_angle_beta 94.638(2)
_cell_angle_gamma 90
_cell_formula_units_Z 4
_cell_length_a 6.2976(4)
_cell_length_b 23.6484(13)
_cell_length_c 7.7663(4)
_cell_measurement_reflns_used 9002
_cell_measurement_temperature 200(2)
_cell_measurement_theta_max 28.31
_cell_measurement_theta_min 3.15
_cell_volume 1152.83(11)
_computing_cell_refinement 'APEX2 v2011.4-1 (Bruker AXS)'
_computing_data_collection 'Bruker Instrument Service v2011.4.0.0'
_computing_data_reduction 'SAINT V7.68A (Bruker AXS, 2009)'
_computing_molecular_graphics 'Ortep-3 for Windows (Farrugia, 2012)'
_computing_publication_material 'PLATON (Spek, 2009) and MERCURY (Macrae, 2008)'
_computing_structure_refinement 'SHELXL-2018/3 (Sheldrick, 2015) and ShelXle (H\"ubschle, 2011)'
_computing_structure_solution 'SHELXT-2018/2 (Sheldrick, 2015)'
_diffrn_ambient_temperature 200(2)
_diffrn_detector_area_resol_mean 8.3333
_diffrn_measured_fraction_theta_full 0.999
_diffrn_measured_fraction_theta_max 0.997
_diffrn_measurement_device_type 'Bruker APEX-II CCD'
_diffrn_measurement_method '\f and \w scans'
_diffrn_radiation_monochromator graphite
_diffrn_radiation_source 'sealed tube'
_diffrn_radiation_type MoK\a
_diffrn_radiation_wavelength 0.71073
_diffrn_reflns_av_R_equivalents 0.0256
_diffrn_reflns_av_unetI/netI 0.0181
_diffrn_reflns_Laue_measured_fraction_full 0.999
_diffrn_reflns_Laue_measured_fraction_max 0.997
_diffrn_reflns_limit_h_max 8
_diffrn_reflns_limit_h_min -8
_diffrn_reflns_limit_k_max 31
_diffrn_reflns_limit_k_min -30
_diffrn_reflns_limit_l_max 10
_diffrn_reflns_limit_l_min -10
_diffrn_reflns_number 21349
_diffrn_reflns_point_group_measured_fraction_full 0.999
_diffrn_reflns_point_group_measured_fraction_max 0.997
_diffrn_reflns_theta_full 25.242
_diffrn_reflns_theta_max 28.327
_diffrn_reflns_theta_min 2.769
_exptl_absorpt_coefficient_mu 0.113
_exptl_absorpt_correction_T_max 1.0000
_exptl_absorpt_correction_T_min 0.8862
_exptl_absorpt_correction_type numerical
_exptl_absorpt_process_details 'SADABS V2008/1 (Bruker AXS)'
_exptl_crystal_colour orange
_exptl_crystal_density_diffrn 1.488
_exptl_crystal_density_method 'not measured'
_exptl_crystal_description platelet
_exptl_crystal_F_000 536
_exptl_crystal_size_max 0.781
_exptl_crystal_size_mid 0.279
_exptl_crystal_size_min 0.116
_refine_diff_density_max 0.321
_refine_diff_density_min -0.175
_refine_diff_density_rms 0.039
_refine_ls_extinction_method none
_refine_ls_goodness_of_fit_ref 1.027
_refine_ls_hydrogen_treatment mixed
_refine_ls_matrix_type full
_refine_ls_number_parameters 180
_refine_ls_number_reflns 2873
_refine_ls_number_restraints 0
_refine_ls_restrained_S_all 1.027
_refine_ls_R_factor_all 0.0519
_refine_ls_R_factor_gt 0.0406
_refine_ls_shift/su_max 0.001
_refine_ls_shift/su_mean 0.000
_refine_ls_structure_factor_coef Fsqd
_refine_ls_weighting_details 'w=1/[\s^2^(Fo^2^)+(0.0506P)^2^+0.3531P] where P=(Fo^2^+2Fc^2^)/3'
_refine_ls_weighting_scheme calc
_refine_ls_wR_factor_gt 0.1014
_refine_ls_wR_factor_ref 0.1083
_reflns_Friedel_coverage 0.000
_reflns_number_gt 2346
_reflns_number_total 2873
_reflns_threshold_expression 'I > 2\s(I)'
_cod_data_source_file d1nj03056f2.cif
_cod_data_source_block ja051
_cod_original_sg_symbol_H-M 'P 21/n'
_cod_database_code 7062192
_shelx_space_group_comment
;
The symmetry employed for this shelxl refinement is uniquely defined
by the following loop, which should always be used as a source of
symmetry information in preference to the above space-group names.
They are only intended as comments.
;
_shelx_estimated_absorpt_t_min 0.917
_shelx_estimated_absorpt_t_max 0.987

loop_
_space_group_symop_operation_xyz
'x, y, z'
'-x+1/2, y+1/2, -z+1/2'
'-x, -y, -z'
'x-1/2, -y-1/2, z-1/2'

loop_
_atom_site_label
_atom_site_type_symbol
_atom_site_fract_x
_atom_site_fract_y
_atom_site_fract_z
_atom_site_U_iso_or_equiv
_atom_site_adp_type
_atom_site_occupancy
_atom_site_site_symmetry_order
_atom_site_calc_flag
_atom_site_refinement_flags_posn
_atom_site_refinement_flags_adp
_atom_site_refinement_flags_occupancy
_atom_site_disorder_assembly
_atom_site_disorder_group
O1 O 0.25852(15) 0.55860(4) 0.83422(13) 0.0385(2) Uani 1 1 d . . . . .
O2 O 1.01185(17) 0.67180(4) 0.49715(15) 0.0476(3) Uani 1 1 d . . . . .
O3 O 1.08008(15) 0.58415(4) 0.44892(12) 0.0394(2) Uani 1 1 d . . . . .
O4 O 0.02436(16) 0.43360(4) 0.94725(13) 0.0373(2) Uani 1 1 d . . . . .
N1 N 0.97125(17) 0.62120(5) 0.50925(14) 0.0321(3) Uani 1 1 d . . . . .
N2 N 0.38161(17) 0.45379(4) 0.81385(13) 0.0282(2) Uani 1 1 d . . . . .
C1 C 0.54820(19) 0.47375(5) 0.74578(15) 0.0293(3) Uani 1 1 d . . . . .
H1A H 0.655368 0.448079 0.716070 0.035 Uiso 1 1 calc R U . . .
C11 C 0.57656(19) 0.53220(5) 0.71406(15) 0.0271(3) Uani 1 1 d . . . . .
C12 C 0.4236(2) 0.57368(5) 0.76119(15) 0.0292(3) Uani 1 1 d . . . . .
C13 C 0.4657(2) 0.63134(6) 0.72112(17) 0.0335(3) Uani 1 1 d . . . . .
H13 H 0.368607 0.659791 0.750767 0.040 Uiso 1 1 calc R U . . .
C14 C 0.6416(2) 0.64644(5) 0.64156(16) 0.0319(3) Uani 1 1 d . . . . .
H14 H 0.666650 0.685069 0.616443 0.038 Uiso 1 1 calc R U . . .
C15 C 0.78649(19) 0.60474(5) 0.59646(15) 0.0285(3) Uani 1 1 d . . . . .
C16 C 0.75671(19) 0.54884(5) 0.63231(15) 0.0284(3) Uani 1 1 d . . . . .
H16 H 0.857551 0.521450 0.601963 0.034 Uiso 1 1 calc R U . . .
C21 C 0.33574(19) 0.39672(5) 0.84923(15) 0.0282(3) Uani 1 1 d . . . . .
C22 C 0.1439(2) 0.38735(5) 0.92388(16) 0.0297(3) Uani 1 1 d . . . . .
C23 C 0.0885(2) 0.33250(6) 0.96635(18) 0.0373(3) Uani 1 1 d . . . . .
H23 H -0.041556 0.325516 1.016668 0.045 Uiso 1 1 calc R U . . .
C24 C 0.2227(2) 0.28825(6) 0.9353(2) 0.0428(3) Uani 1 1 d . . . . .
H24 H 0.185556 0.250895 0.966328 0.051 Uiso 1 1 calc R U . . .
C25 C 0.4112(2) 0.29763(6) 0.8592(2) 0.0437(4) Uani 1 1 d . . . . .
H25 H 0.501353 0.266696 0.837113 0.052 Uiso 1 1 calc R U . . .
C26 C 0.4686(2) 0.35196(6) 0.81538(18) 0.0359(3) Uani 1 1 d . . . . .
H26 H 0.597398 0.358514 0.762752 0.043 Uiso 1 1 calc R U . . .
H2 H 0.284(3) 0.4812(7) 0.839(2) 0.048(5) Uiso 1 1 d . . . . .
H4 H -0.064(3) 0.4291(8) 1.021(2) 0.056(5) Uiso 1 1 d . . . . .

loop_
_atom_site_aniso_label
_atom_site_aniso_U_11
_atom_site_aniso_U_22
_atom_site_aniso_U_33
_atom_site_aniso_U_23
_atom_site_aniso_U_13
_atom_site_aniso_U_12
O1 0.0337(5) 0.0386(5) 0.0454(5) 0.0033(4) 0.0169(4) 0.0047(4)
O2 0.0450(6) 0.0326(5) 0.0673(7) -0.0030(5) 0.0168(5) -0.0108(4)
O3 0.0377(5) 0.0395(5) 0.0431(5) -0.0045(4) 0.0166(4) 0.0002(4)
O4 0.0374(5) 0.0348(5) 0.0421(5) 0.0023(4) 0.0175(4) 0.0062(4)
N1 0.0308(6) 0.0326(5) 0.0334(6) -0.0029(4) 0.0048(4) -0.0037(4)
N2 0.0287(5) 0.0283(5) 0.0281(5) 0.0014(4) 0.0059(4) 0.0035(4)
C1 0.0284(6) 0.0316(6) 0.0282(6) -0.0004(5) 0.0053(5) 0.0040(5)
C11 0.0268(6) 0.0299(6) 0.0248(6) -0.0003(5) 0.0030(5) 0.0009(5)
C12 0.0282(6) 0.0335(6) 0.0262(6) 0.0001(5) 0.0037(5) 0.0036(5)
C13 0.0323(6) 0.0305(6) 0.0382(7) -0.0005(5) 0.0060(5) 0.0065(5)
C14 0.0340(7) 0.0277(6) 0.0341(6) -0.0001(5) 0.0035(5) 0.0005(5)
C15 0.0269(6) 0.0320(6) 0.0269(6) -0.0026(5) 0.0040(5) -0.0021(5)
C16 0.0271(6) 0.0304(6) 0.0280(6) -0.0031(5) 0.0046(5) 0.0020(5)
C21 0.0302(6) 0.0278(6) 0.0267(6) 0.0006(5) 0.0039(5) 0.0017(5)
C22 0.0298(6) 0.0317(6) 0.0277(6) -0.0008(5) 0.0033(5) 0.0028(5)
C23 0.0347(7) 0.0370(7) 0.0410(7) 0.0020(6) 0.0072(6) -0.0047(6)
C24 0.0483(8) 0.0284(6) 0.0525(9) 0.0030(6) 0.0086(7) -0.0031(6)
C25 0.0462(8) 0.0313(7) 0.0547(9) 0.0005(6) 0.0104(7) 0.0084(6)
C26 0.0340(7) 0.0343(7) 0.0404(7) 0.0013(5) 0.0096(5) 0.0048(5)

loop_
_atom_type_symbol
_atom_type_description
_atom_type_scat_dispersion_real
_atom_type_scat_dispersion_imag
_atom_type_scat_source
C C 0.0033 0.0016 'International Tables Vol C Tables 4.2.6.8 and 6.1.1.4'
H H 0.0000 0.0000 'International Tables Vol C Tables 4.2.6.8 and 6.1.1.4'
N N 0.0061 0.0033 'International Tables Vol C Tables 4.2.6.8 and 6.1.1.4'
O O 0.0106 0.0060 'International Tables Vol C Tables 4.2.6.8 and 6.1.1.4'

loop_
_geom_angle_atom_site_label_1
_geom_angle_atom_site_label_2
_geom_angle_atom_site_label_3
_geom_angle
_geom_angle_site_symmetry_1
_geom_angle_site_symmetry_3
_geom_angle_publ_flag
C22 O4 H4 113.5(13) . . ?
O3 N1 O2 122.65(11) . . ?
O3 N1 C15 118.78(10) . . ?
O2 N1 C15 118.57(11) . . ?
C1 N2 C21 127.61(11) . . ?
C1 N2 H2 113.6(10) . . ?
C21 N2 H2 118.8(10) . . ?
N2 C1 C11 122.78(11) . . ?
N2 C1 H1A 118.6 . . ?
C11 C1 H1A 118.6 . . ?
C16 C11 C1 118.08(11) . . ?
C16 C11 C12 120.40(11) . . ?
C1 C11 C12 121.52(11) . . ?
O1 C12 C13 122.45(11) . . ?
O1 C12 C11 120.53(11) . . ?
C13 C12 C11 117.02(11) . . ?
C14 C13 C12 121.50(12) . . ?
C14 C13 H13 119.2 . . ?
C12 C13 H13 119.2 . . ?
C13 C14 C15 119.86(12) . . ?
C13 C14 H14 120.1 . . ?
C15 C14 H14 120.1 . . ?
C16 C15 C14 121.65(11) . . ?
C16 C15 N1 118.99(11) . . ?
C14 C15 N1 119.37(11) . . ?
C15 C16 C11 119.57(11) . . ?
C15 C16 H16 120.2 . . ?
C11 C16 H16 120.2 . . ?
C26 C21 C22 120.78(12) . . ?
C26 C21 N2 123.80(11) . . ?
C22 C21 N2 115.41(11) . . ?
O4 C22 C23 124.84(12) . . ?
O4 C22 C21 115.95(11) . . ?
C23 C22 C21 119.21(12) . . ?
C24 C23 C22 119.83(13) . . ?
C24 C23 H23 120.1 . . ?
C22 C23 H23 120.1 . . ?
C23 C24 C25 120.77(13) . . ?
C23 C24 H24 119.6 . . ?
C25 C24 H24 119.6 . . ?
C26 C25 C24 120.19(13) . . ?
C26 C25 H25 119.9 . . ?
C24 C25 H25 119.9 . . ?
C25 C26 C21 119.20(12) . . ?
C25 C26 H26 120.4 . . ?
C21 C26 H26 120.4 . . ?

loop_
_geom_bond_atom_site_label_1
_geom_bond_atom_site_label_2
_geom_bond_distance
_geom_bond_site_symmetry_2
_geom_bond_publ_flag
O1 C12 1.2747(15) . ?
O2 N1 1.2288(15) . ?
O3 N1 1.2284(14) . ?
O4 C22 1.3485(15) . ?
O4 H4 0.840(19) . ?
N1 C15 1.4462(16) . ?
N2 C1 1.3010(16) . ?
N2 C21 1.4118(16) . ?
N2 H2 0.922(17) . ?
C1 C11 1.4178(18) . ?
C1 H1A 0.9500 . ?
C11 C16 1.4005(17) . ?
C11 C12 1.4426(17) . ?
C12 C13 1.4283(18) . ?
C13 C14 1.3588(18) . ?
C13 H13 0.9500 . ?
C14 C15 1.4070(17) . ?
C14 H14 0.9500 . ?
C15 C16 1.3670(18) . ?
C16 H16 0.9500 . ?
C21 C26 1.3875(17) . ?
C21 C22 1.3990(17) . ?
C22 C23 1.3900(18) . ?
C23 C24 1.379(2) . ?
C23 H23 0.9500 . ?
C24 C25 1.386(2) . ?
C24 H24 0.9500 . ?
C25 C26 1.3846(19) . ?
C25 H25 0.9500 . ?
C26 H26 0.9500 . ?

loop_
_geom_hbond_atom_site_label_D
_geom_hbond_atom_site_label_H
_geom_hbond_atom_site_label_A
_geom_hbond_distance_DH
_geom_hbond_distance_HA
_geom_hbond_distance_DA
_geom_hbond_angle_DHA
_geom_hbond_site_symmetry_A
_geom_hbond_publ_flag
N2 H2 O1 0.922(17) 1.838(17) 2.6056(14) 139.1(15) . yes
N2 H2 O4 0.922(17) 2.210(16) 2.5961(14) 104.3(12) . yes
O4 H4 O1 0.840(19) 1.750(19) 2.5646(13) 162.8(19) 3_567 yes
C1 H1A O3 0.95 2.31 3.1959(15) 155 3_766 yes
C16 H16 O3 0.95 2.56 3.3838(16) 145 3_766 yes
C25 H25 O2 0.95 2.59 3.2009(18) 122 2_646 yes

loop_
_geom_torsion_atom_site_label_1
_geom_torsion_atom_site_label_2
_geom_torsion_atom_site_label_3
_geom_torsion_atom_site_label_4
_geom_torsion
_geom_torsion_site_symmetry_1
_geom_torsion_site_symmetry_2
_geom_torsion_site_symmetry_3
_geom_torsion_site_symmetry_4
_geom_torsion_publ_flag
C21 N2 C1 C11 179.22(11) . . . . ?
N2 C1 C11 C16 -176.85(11) . . . . ?
N2 C1 C11 C12 2.06(19) . . . . ?
C16 C11 C12 O1 179.37(11) . . . . ?
C1 C11 C12 O1 0.48(19) . . . . ?
C16 C11 C12 C13 -0.18(18) . . . . ?
C1 C11 C12 C13 -179.07(11) . . . . ?
O1 C12 C13 C14 -179.29(12) . . . . ?
C11 C12 C13 C14 0.25(19) . . . . ?
C12 C13 C14 C15 0.2(2) . . . . ?
C13 C14 C15 C16 -0.7(2) . . . . ?
C13 C14 C15 N1 178.98(12) . . . . ?
O3 N1 C15 C16 9.85(17) . . . . ?
O2 N1 C15 C16 -170.80(12) . . . . ?
O3 N1 C15 C14 -169.86(11) . . . . ?
O2 N1 C15 C14 9.48(18) . . . . ?
C14 C15 C16 C11 0.79(19) . . . . ?
N1 C15 C16 C11 -178.92(11) . . . . ?
C1 C11 C16 C15 178.60(11) . . . . ?
C12 C11 C16 C15 -0.33(18) . . . . ?
C1 N2 C21 C26 0.3(2) . . . . ?
C1 N2 C21 C22 179.80(12) . . . . ?
C26 C21 C22 O4 -178.39(12) . . . . ?
N2 C21 C22 O4 2.09(17) . . . . ?
C26 C21 C22 C23 0.87(19) . . . . ?
N2 C21 C22 C23 -178.64(11) . . . . ?
O4 C22 C23 C24 179.45(13) . . . . ?
C21 C22 C23 C24 0.3(2) . . . . ?
C22 C23 C24 C25 -1.1(2) . . . . ?
C23 C24 C25 C26 0.8(2) . . . . ?
C24 C25 C26 C21 0.3(2) . . . . ?
C22 C21 C26 C25 -1.1(2) . . . . ?
N2 C21 C26 C25 178.33(13) . . . . ?
